data_2234123
loop_
_publ_author_name
'Geffe, Mario'
'Schollmeyer, Dieter'
'Detert, Heiner'

_publ_section_title
;
 4-[2-(Benzylamino)phenyl]-2,6-dimethylquinoline <i>N</i>-oxide
;
_journal_coeditor_code BT5844
_journal_issue 4
_journal_name_full 'Acta Crystallographica Section E'
_journal_page_first o1106
_journal_paper_doi 10.1107/S1600536812011002
_journal_volume 68
_journal_year 2012
_chemical_formula_iupac 'C24 H22 N2 O'
_chemical_formula_moiety 'C24 H22 N2 O'
_chemical_formula_sum 'C24 H22 N2 O'
_chemical_formula_weight 354.44
_chemical_melting_point 449
_chemical_name_systematic
;
4-[2-(Benzylamino)phenyl]-2,6-dimethylquinoline <i>N</i>-oxide
;
_space_group_IT_number 14
_symmetry_cell_setting monoclinic
_symmetry_space_group_name_Hall '-P 2yn'
_symmetry_space_group_name_H-M 'P 1 21/n 1'
_atom_sites_solution_hydrogens geom
_atom_sites_solution_primary direct
_atom_sites_solution_secondary difmap
_audit_creation_method SHELXL-97
_cell_angle_alpha 90.00
_cell_angle_beta 91.547(3)
_cell_angle_gamma 90.00
_cell_formula_units_Z 4
_cell_length_a 10.1656(3)
_cell_length_b 14.1135(5)
_cell_length_c 12.9372(4)
_cell_measurement_reflns_used 27155
_cell_measurement_temperature 193(2)
_cell_measurement_theta_max 68.19
_cell_measurement_theta_min 3.13
_cell_volume 1855.45(10)
_computing_cell_refinement 'X-AREA (Stoe & Cie, 2011)'
_computing_data_collection 'X-AREA (Stoe & Cie, 2011)'
_computing_data_reduction 'X-RED (Stoe & Cie, 2011)'
_computing_molecular_graphics 'PLATON (Spek, 2009)'
_computing_publication_material 'PLATON (Spek, 2009)'
_computing_structure_refinement 'SHELXL97 (Sheldrick, 2008)'
_computing_structure_solution 'SIR97 (Altomare <i>et al.</i>, 1999)'
_diffrn_ambient_temperature 193(2)
_diffrn_detector_area_resol_mean 6.67
_diffrn_measured_fraction_theta_full 0.958
_diffrn_measured_fraction_theta_max 0.958
_diffrn_measurement_device '2-circle goniometer'
_diffrn_measurement_device_type 'Stoe IPDS 2T'
_diffrn_measurement_method 'rotation method'
_diffrn_radiation_monochromator 'X-ray mirror'
_diffrn_radiation_type CuK\a
_diffrn_radiation_wavelength 1.54178
_diffrn_reflns_av_R_equivalents 0.0344
_diffrn_reflns_av_sigmaI/netI 0.0167
_diffrn_reflns_limit_h_max 12
_diffrn_reflns_limit_h_min -12
_diffrn_reflns_limit_k_max 16
_diffrn_reflns_limit_k_min -16
_diffrn_reflns_limit_l_max 13
_diffrn_reflns_limit_l_min -13
_diffrn_reflns_number 18005
_diffrn_reflns_theta_full 66.47
_diffrn_reflns_theta_max 66.47
_diffrn_reflns_theta_min 4.64
_exptl_absorpt_coefficient_mu 0.608
_exptl_absorpt_correction_type none
_exptl_crystal_colour yellow
_exptl_crystal_density_diffrn 1.269
_exptl_crystal_density_method 'not measured'
_exptl_crystal_description needle
_exptl_crystal_F_000 752
_exptl_crystal_size_max 0.26
_exptl_crystal_size_mid 0.18
_exptl_crystal_size_min 0.18
_refine_diff_density_max 0.172
_refine_diff_density_min -0.181
_refine_ls_extinction_method none
_refine_ls_goodness_of_fit_ref 1.096
_refine_ls_hydrogen_treatment constr
_refine_ls_matrix_type full
_refine_ls_number_parameters 246
_refine_ls_number_reflns 3120
_refine_ls_number_restraints 0
_refine_ls_restrained_S_all 1.096
_refine_ls_R_factor_all 0.0538
_refine_ls_R_factor_gt 0.0503
_refine_ls_shift/su_max 0.000
_refine_ls_shift/su_mean 0.000
_refine_ls_structure_factor_coef Fsqd
_refine_ls_weighting_details 'calc w=1/[\s^2^(Fo^2^)+(0.0990P)^2^+0.2406P] where P=(Fo^2^+2Fc^2^)/3'
_refine_ls_weighting_scheme calc
_refine_ls_wR_factor_obs 0.1487
_refine_ls_wR_factor_ref 0.1544
_reflns_number_gt 2803
_reflns_number_total 3120
_reflns_threshold_expression I>2\s(I)
_cod_data_source_file bt5844.cif
_cod_data_source_block I
_cod_original_cell_volume 1855.46(11)
_cod_original_sg_symbol_H-M 'P 21/n'
_cod_database_code 2234123
_cod_database_fobs_code 2234123

loop_
_symmetry_equiv_pos_as_xyz
'x, y, z'
'-x+1/2, y+1/2, -z+1/2'
'-x, -y, -z'
'x-1/2, -y-1/2, z-1/2'

loop_
_atom_site_type_symbol
_atom_site_label
_atom_site_fract_x
_atom_site_fract_y
_atom_site_fract_z
_atom_site_U_iso_or_equiv
_atom_site_adp_type
_atom_site_calc_flag
_atom_site_refinement_flags
_atom_site_occupancy
_atom_site_symmetry_multiplicity
C C1 0.71651(14) 0.61537(10) 0.20685(11) 0.0467(4) Uani d . 1 1
C C2 0.77995(15) 0.65594(11) 0.12222(12) 0.0519(4) Uani d . 1 1
H H2 0.7410 0.7089 0.0880 0.062 Uiso calc R 1 1
C C3 0.89744(16) 0.62050(12) 0.08793(13) 0.0561(4) Uani d . 1 1
H H3 0.9384 0.6496 0.0309 0.067 Uiso calc R 1 1
C C4 0.95605(15) 0.54320(12) 0.13561(13) 0.0570(4) Uani d . 1 1
H H4 1.0372 0.5190 0.1122 0.068 Uiso calc R 1 1
C C5 0.89426(14) 0.50159(11) 0.21827(13) 0.0520(4) Uani d . 1 1
H H5 0.9344 0.4485 0.2513 0.062 Uiso calc R 1 1
C C6 0.77536(14) 0.53505(10) 0.25443(11) 0.0461(4) Uani d . 1 1
N N7 0.60350(13) 0.65335(9) 0.24471(10) 0.0533(4) Uani d . 1 1
H H7 0.5685 0.6237 0.3051 0.064 Uiso d R 1 1
C C8 0.53902(15) 0.73596(11) 0.20054(12) 0.0533(4) Uani d . 1 1
H H8A 0.6068 0.7844 0.1866 0.064 Uiso calc R 1 1
H H8B 0.4795 0.7627 0.2524 0.064 Uiso calc R 1 1
C C9 0.46014(14) 0.71777(10) 0.10157(12) 0.0507(4) Uani d . 1 1
C C10 0.46398(16) 0.78089(11) 0.01988(13) 0.0572(4) Uani d . 1 1
H H10 0.5201 0.8346 0.0249 0.069 Uiso calc R 1 1
C C11 0.38731(18) 0.76708(12) -0.06926(14) 0.0637(5) Uani d . 1 1
H H11 0.3914 0.8110 -0.1247 0.076 Uiso calc R 1 1
C C12 0.30522(17) 0.68959(13) -0.07725(15) 0.0640(5) Uani d . 1 1
H H12 0.2516 0.6805 -0.1377 0.077 Uiso calc R 1 1
C C13 0.30119(17) 0.62530(13) 0.00294(16) 0.0660(5) Uani d . 1 1
H H13 0.2456 0.5713 -0.0028 0.079 Uiso calc R 1 1
C C14 0.37786(16) 0.63914(12) 0.09166(14) 0.0608(4) Uani d . 1 1
H H14 0.3744 0.5945 0.1465 0.073 Uiso calc R 1 1
C C15 0.71631(14) 0.48715(10) 0.34537(12) 0.0474(4) Uani d . 1 1
C C15A 0.59375(14) 0.43752(10) 0.33858(12) 0.0491(4) Uani d . 1 1
C C16 0.51672(14) 0.43056(10) 0.24628(13) 0.0520(4) Uani d . 1 1
H H16 0.5461 0.4613 0.1858 0.062 Uiso calc R 1 1
C C17 0.40017(15) 0.38053(11) 0.24148(15) 0.0596(4) Uani d . 1 1
C C18 0.35773(17) 0.33600(13) 0.33235(18) 0.0695(5) Uani d . 1 1
H H18 0.2770 0.3020 0.3302 0.083 Uiso calc R 1 1
C C19 0.42868(17) 0.34010(12) 0.42324(17) 0.0670(5) Uani d . 1 1
H H19 0.3978 0.3092 0.4832 0.080 Uiso calc R 1 1
C C19A 0.54775(15) 0.39039(11) 0.42727(13) 0.0549(4) Uani d . 1 1
N N20 0.62225(14) 0.39157(10) 0.51958(11) 0.0584(4) Uani d . 1 1
C C21 0.73692(17) 0.43875(11) 0.52665(13) 0.0567(4) Uani d . 1 1
C C22 0.78247(16) 0.48609(11) 0.43914(12) 0.0529(4) Uani d . 1 1
H H22 0.8636 0.5192 0.4452 0.063 Uiso calc R 1 1
C C23 0.31976(18) 0.37395(14) 0.14289(18) 0.0732(5) Uani d . 1 1
H H23A 0.2438 0.4165 0.1465 0.110 Uiso calc R 1 1
H H23B 0.2890 0.3087 0.1330 0.110 Uiso calc R 1 1
H H23C 0.3739 0.3924 0.0846 0.110 Uiso calc R 1 1
O O24 0.57999(13) 0.34483(10) 0.59927(10) 0.0755(4) Uani d . 1 1
C C25 0.8079(2) 0.43775(15) 0.62843(14) 0.0725(5) Uani d . 1 1
H H25A 0.8872 0.4770 0.6248 0.109 Uiso calc R 1 1
H H25B 0.8328 0.3726 0.6462 0.109 Uiso calc R 1 1
H H25C 0.7505 0.4631 0.6815 0.109 Uiso calc R 1 1

loop_
_atom_site_aniso_label
_atom_site_aniso_U_11
_atom_site_aniso_U_22
_atom_site_aniso_U_33
_atom_site_aniso_U_12
_atom_site_aniso_U_13
_atom_site_aniso_U_23
C1 0.0483(8) 0.0467(8) 0.0453(8) -0.0049(6) 0.0027(6) -0.0022(6)
C2 0.0552(8) 0.0504(8) 0.0504(9) -0.0038(6) 0.0054(6) 0.0039(6)
C3 0.0553(9) 0.0606(9) 0.0529(9) -0.0096(7) 0.0093(7) 0.0038(7)
C4 0.0469(8) 0.0643(10) 0.0603(10) -0.0025(7) 0.0106(7) 0.0007(7)
C5 0.0482(8) 0.0514(8) 0.0565(9) -0.0014(6) 0.0029(7) 0.0016(6)
C6 0.0469(7) 0.0450(7) 0.0464(8) -0.0060(6) 0.0025(6) -0.0020(6)
N7 0.0584(8) 0.0509(7) 0.0513(8) 0.0061(5) 0.0123(6) 0.0076(5)
C8 0.0588(9) 0.0458(8) 0.0557(9) 0.0033(6) 0.0101(7) 0.0010(6)
C9 0.0492(8) 0.0465(8) 0.0569(9) 0.0076(6) 0.0108(6) 0.0007(6)
C10 0.0603(9) 0.0472(8) 0.0641(10) 0.0020(7) 0.0032(7) 0.0051(7)
C11 0.0701(10) 0.0568(9) 0.0638(11) 0.0095(8) -0.0024(8) 0.0065(8)
C12 0.0578(9) 0.0650(10) 0.0688(11) 0.0128(8) -0.0036(8) -0.0081(8)
C13 0.0590(10) 0.0599(10) 0.0792(12) -0.0035(7) 0.0018(8) -0.0045(8)
C14 0.0603(9) 0.0541(9) 0.0683(11) -0.0014(7) 0.0103(8) 0.0060(8)
C15 0.0491(8) 0.0420(7) 0.0513(9) 0.0026(6) 0.0068(6) 0.0002(6)
C15A 0.0494(8) 0.0400(7) 0.0584(9) 0.0041(6) 0.0122(6) 0.0014(6)
C16 0.0507(8) 0.0435(8) 0.0621(10) 0.0006(6) 0.0084(7) -0.0015(6)
C17 0.0486(8) 0.0467(8) 0.0838(12) 0.0007(6) 0.0078(8) -0.0028(7)
C18 0.0492(9) 0.0546(9) 0.1052(16) -0.0036(7) 0.0162(9) 0.0077(9)
C19 0.0559(9) 0.0568(10) 0.0895(13) 0.0044(7) 0.0254(9) 0.0170(8)
C19A 0.0535(8) 0.0469(8) 0.0651(11) 0.0093(6) 0.0174(7) 0.0074(7)
N20 0.0649(8) 0.0536(8) 0.0578(9) 0.0140(6) 0.0227(6) 0.0111(6)
C21 0.0651(9) 0.0525(8) 0.0530(10) 0.0118(7) 0.0120(7) 0.0027(7)
C22 0.0574(8) 0.0491(8) 0.0523(9) 0.0026(6) 0.0052(7) 0.0007(6)
C23 0.0560(10) 0.0622(10) 0.1011(15) -0.0063(8) -0.0062(9) -0.0083(9)
O24 0.0814(8) 0.0774(9) 0.0694(9) 0.0177(6) 0.0337(7) 0.0280(6)
C25 0.0907(13) 0.0757(12) 0.0512(10) 0.0172(10) 0.0075(9) 0.0057(8)

loop_
_atom_type_symbol
_atom_type_description
_atom_type_scat_dispersion_real
_atom_type_scat_dispersion_imag
_atom_type_scat_source
C C 0.0181 0.0091 'International Tables Vol C Tables 4.2.6.8 and 6.1.1.4'
H H 0.0000 0.0000 'International Tables Vol C Tables 4.2.6.8 and 6.1.1.4'
N N 0.0311 0.0180 'International Tables Vol C Tables 4.2.6.8 and 6.1.1.4'
O O 0.0492 0.0322 'International Tables Vol C Tables 4.2.6.8 and 6.1.1.4'

loop_
_geom_angle_atom_site_label_1
_geom_angle_atom_site_label_2
_geom_angle_atom_site_label_3
_geom_angle
N7 C1 C2 121.68(14)
N7 C1 C6 120.44(13)
C2 C1 C6 117.85(13)
C3 C2 C1 121.45(15)
C3 C2 H2 119.3
C1 C2 H2 119.3
C2 C3 C4 120.66(15)
C2 C3 H3 119.7
C4 C3 H3 119.7
C3 C4 C5 118.73(15)
C3 C4 H4 120.6
C5 C4 H4 120.6
C4 C5 C6 122.15(15)
C4 C5 H5 118.9
C6 C5 H5 118.9
C5 C6 C1 119.14(13)
C5 C6 C15 118.80(13)
C1 C6 C15 122.01(13)
C1 N7 C8 123.31(13)
C1 N7 H7 116.8
C8 N7 H7 119.8
N7 C8 C9 114.90(13)
N7 C8 H8A 108.5
C9 C8 H8A 108.5
N7 C8 H8B 108.5
C9 C8 H8B 108.5
H8A C8 H8B 107.5
C10 C9 C14 118.15(15)
C10 C9 C8 120.76(14)
C14 C9 C8 121.04(14)
C9 C10 C11 121.16(16)
C9 C10 H10 119.4
C11 C10 H10 119.4
C12 C11 C10 119.94(16)
C12 C11 H11 120.0
C10 C11 H11 120.0
C11 C12 C13 119.73(16)
C11 C12 H12 120.1
C13 C12 H12 120.1
C12 C13 C14 120.23(16)
C12 C13 H13 119.9
C14 C13 H13 119.9
C13 C14 C9 120.79(16)
C13 C14 H14 119.6
C9 C14 H14 119.6
C22 C15 C15A 117.05(14)
C22 C15 C6 120.19(13)
C15A C15 C6 122.70(14)
C16 C15A C19A 117.66(14)
C16 C15A C15 123.22(14)
C19A C15A C15 119.10(15)
C17 C16 C15A 121.95(15)
C17 C16 H16 119.0
C15A C16 H16 119.0
C16 C17 C18 118.18(17)
C16 C17 C23 121.20(16)
C18 C17 C23 120.62(15)
C19 C18 C17 122.21(16)
C19 C18 H18 118.9
C17 C18 H18 118.9
C18 C19 C19A 119.28(17)
C18 C19 H19 120.4
C19A C19 H19 120.4
N20 C19A C19 119.02(15)
N20 C19A C15A 120.24(14)
C19 C19A C15A 120.72(17)
O24 N20 C21 119.97(15)
O24 N20 C19A 119.11(14)
C21 N20 C19A 120.91(13)
N20 C21 C22 119.03(15)
N20 C21 C25 117.11(15)
C22 C21 C25 123.85(16)
C15 C22 C21 123.65(15)
C15 C22 H22 118.2
C21 C22 H22 118.2
C17 C23 H23A 109.5
C17 C23 H23B 109.5
H23A C23 H23B 109.5
C17 C23 H23C 109.5
H23A C23 H23C 109.5
H23B C23 H23C 109.5
C21 C25 H25A 109.5
C21 C25 H25B 109.5
H25A C25 H25B 109.5
C21 C25 H25C 109.5
H25A C25 H25C 109.5
H25B C25 H25C 109.5

loop_
_geom_bond_atom_site_label_1
_geom_bond_atom_site_label_2
_geom_bond_distance
C1 N7 1.370(2)
C1 C2 1.407(2)
C1 C6 1.415(2)
C2 C3 1.379(2)
C2 H2 0.9500
C3 C4 1.381(2)
C3 H3 0.9500
C4 C5 1.385(2)
C4 H4 0.9500
C5 C6 1.390(2)
C5 H5 0.9500
C6 C15 1.497(2)
N7 C8 1.448(2)
N7 H7 0.9629
C8 C9 1.514(2)
C8 H8A 0.9900
C8 H8B 0.9900
C9 C10 1.384(2)
C9 C14 1.393(2)
C10 C11 1.388(2)
C10 H10 0.9500
C11 C12 1.378(3)
C11 H11 0.9500
C12 C13 1.380(3)
C12 H12 0.9500
C13 C14 1.384(3)
C13 H13 0.9500
C14 H14 0.9500
C15 C22 1.371(2)
C15 C15A 1.430(2)
C15A C16 1.414(2)
C15A C19A 1.417(2)
C16 C17 1.379(2)
C16 H16 0.9500
C17 C18 1.411(3)
C17 C23 1.499(3)
C18 C19 1.364(3)
C18 H18 0.9500
C19 C19A 1.403(2)
C19 H19 0.9500
C19A N20 1.397(2)
N20 O24 1.3064(17)
N20 C21 1.343(2)
C21 C22 1.404(2)
C21 C25 1.484(3)
C22 H22 0.9500
C23 H23A 0.9800
C23 H23B 0.9800
C23 H23C 0.9800
C25 H25A 0.9800
C25 H25B 0.9800
C25 H25C 0.9800

loop_
_geom_hbond_atom_site_label_D
_geom_hbond_atom_site_label_H
_geom_hbond_atom_site_label_A
_geom_hbond_site_symmetry_A
_geom_hbond_distance_DH
_geom_hbond_distance_HA
_geom_hbond_distance_DA
_geom_hbond_angle_DHA
N7 H7 O24 3_666 0.96 2.03 2.7852(17) 134

loop_
_geom_torsion_atom_site_label_1
_geom_torsion_atom_site_label_2
_geom_torsion_atom_site_label_3
_geom_torsion_atom_site_label_4
_geom_torsion
N7 C1 C2 C3 176.45(14)
C6 C1 C2 C3 -1.6(2)
C1 C2 C3 C4 0.5(2)
C2 C3 C4 C5 0.3(2)
C3 C4 C5 C6 0.1(2)
C4 C5 C6 C1 -1.3(2)
C4 C5 C6 C15 -178.91(14)
N7 C1 C6 C5 -176.09(14)
C2 C1 C6 C5 2.0(2)
N7 C1 C6 C15 1.4(2)
C2 C1 C6 C15 179.53(13)
C2 C1 N7 C8 1.3(2)
C6 C1 N7 C8 179.29(13)
C1 N7 C8 C9 77.05(18)
N7 C8 C9 C10 -138.41(15)
N7 C8 C9 C14 44.11(19)
C14 C9 C10 C11 0.6(2)
C8 C9 C10 C11 -176.96(14)
C9 C10 C11 C12 0.2(2)
C10 C11 C12 C13 -1.0(3)
C11 C12 C13 C14 0.9(3)
C12 C13 C14 C9 0.0(3)
C10 C9 C14 C13 -0.7(2)
C8 C9 C14 C13 176.86(15)
C5 C6 C15 C22 61.76(19)
C1 C6 C15 C22 -115.76(16)
C5 C6 C15 C15A -115.43(16)
C1 C6 C15 C15A 67.05(19)
C22 C15 C15A C16 -178.31(13)
C6 C15 C15A C16 -1.0(2)
C22 C15 C15A C19A -0.2(2)
C6 C15 C15A C19A 177.09(13)
C19A C15A C16 C17 0.5(2)
C15 C15A C16 C17 178.62(14)
C15A C16 C17 C18 0.4(2)
C15A C16 C17 C23 179.98(14)
C16 C17 C18 C19 -0.8(3)
C23 C17 C18 C19 179.66(16)
C17 C18 C19 C19A 0.2(3)
C18 C19 C19A N20 -177.79(14)
C18 C19 C19A C15A 0.7(2)
C16 C15A C19A N20 177.44(12)
C15 C15A C19A N20 -0.8(2)
C16 C15A C19A C19 -1.1(2)
C15 C15A C19A C19 -179.29(14)
C19 C19A N20 O24 0.9(2)
C15A C19A N20 O24 -177.63(13)
C19 C19A N20 C21 179.90(15)
C15A C19A N20 C21 1.4(2)
O24 N20 C21 C22 178.06(13)
C19A N20 C21 C22 -0.9(2)
O24 N20 C21 C25 -2.3(2)
C19A N20 C21 C25 178.73(13)
C15A C15 C22 C21 0.6(2)
C6 C15 C22 C21 -176.72(14)
N20 C21 C22 C15 -0.1(2)
C25 C21 C22 C15 -179.72(15)
